data_2008659
loop_
_publ_author_name
'Yongkui Shan'
'Songping D. Huang'

_publ_section_title
;
 A potassium sodium double salt of metavanadate, KNa(VO~3~)~2~
;
_journal_issue 7
_journal_name_full 'Acta Crystallographica Section C'
_journal_page_first 1048
_journal_page_last 1050
_journal_paper_doi 10.1107/S0108270198017995
_journal_volume 55
_journal_year 1999
_chemical_formula_iupac 'K Na (V O3)2'
_chemical_formula_moiety 'K Na (V O3)2'
_chemical_formula_sum 'K Na O6 V2'
_chemical_formula_weight 259.97
_symmetry_cell_setting monoclinic
_symmetry_space_group_name_Hall '-C 2yc'
_symmetry_space_group_name_H-M 'C 1 2/c 1'
_cell_angle_alpha 90
_cell_angle_beta 103.894(2)
_cell_angle_gamma 90
_cell_formula_units_Z 4
_cell_length_a 10.5810(10)
_cell_length_b 10.0890(10)
_cell_length_c 5.8151(8)
_cell_measurement_reflns_used 1277
_cell_measurement_temperature 296
_cell_measurement_theta_max 26.95
_cell_measurement_theta_min 2.83
_cell_volume 602.61(12)
_computing_cell_refinement 'MSC/AFC Diffractometer Control Software'
_computing_data_collection
;
MSC/AFC Diffractometer Control Software
(Molecular Structure Corporation, 1993)
;
_computing_data_reduction 'TEXSAN (Molecular Structure Corporation, 1997)'
_computing_publication_material TEXSAN
_computing_structure_refinement TEXSAN
_computing_structure_solution 'SIR92 (Altomare et al., 1993)'
_diffrn_ambient_temperature 296
_diffrn_measurement_device_type 'Quantum CCD'
_diffrn_measurement_method \w
_diffrn_radiation_monochromator graphite
_diffrn_radiation_source 'X-ray tube'
_diffrn_radiation_type MoK\a
_diffrn_radiation_wavelength 0.7107
_diffrn_reflns_av_R_equivalents 0.019
_diffrn_reflns_av_sigmaI/netI 0.060
_diffrn_reflns_limit_h_max 8
_diffrn_reflns_limit_h_min -13
_diffrn_reflns_limit_k_max 11
_diffrn_reflns_limit_k_min -12
_diffrn_reflns_limit_l_max 7
_diffrn_reflns_limit_l_min -6
_diffrn_reflns_reduction_process 'Lp corrections applied'
_diffrn_reflns_theta_max 26.95
_diffrn_reflns_theta_min 2.83
_diffrn_standards_decay_% none
_diffrn_standards_interval_count 0
_diffrn_standards_number 0
_exptl_absorpt_coefficient_mu 3.823
_exptl_absorpt_correction_T_max 0.858
_exptl_absorpt_correction_T_min 0.693
_exptl_absorpt_correction_type 'simulated \y scans (Sheldrick, 1996)'
_exptl_crystal_colour yellow
_exptl_crystal_density_diffrn 2.865
_exptl_crystal_density_method 'not measured'
_exptl_crystal_description prism
_exptl_crystal_F_000 496
_exptl_crystal_size_max 0.06
_exptl_crystal_size_mid 0.06
_exptl_crystal_size_min 0.04
_refine_diff_density_max 0.54
_refine_diff_density_min -0.34
_refine_ls_extinction_coef 1.6E-6(3)
_refine_ls_extinction_method 'Zachariasen (1967)'
_refine_ls_goodness_of_fit_all 0.870
_refine_ls_goodness_of_fit_ref 0.831
_refine_ls_matrix_type full
_refine_ls_number_constraints 0
_refine_ls_number_parameters 48
_refine_ls_number_reflns 485
_refine_ls_number_restraints 0
_refine_ls_R_factor_all 0.035
_refine_ls_R_factor_gt 0.025
_refine_ls_shift/su_max 0.0001
_refine_ls_shift/su_mean 0.0004
_refine_ls_structure_factor_coef F
_refine_ls_weighting_details 'w = 1/[\s^2^(Fo) + 0.00148|Fo|^2^]'
_refine_ls_weighting_scheme sigma
_refine_ls_wR_factor_all 0.044
_refine_ls_wR_factor_ref 0.037
_reflns_number_gt 485
_reflns_number_total 636
_reflns_threshold_expression I>3\s(I)
_cod_data_source_file br1213.cif
_cod_data_source_block br1213
_cod_original_cell_volume 602.60(10)
_cod_original_sg_symbol_H-M 'C 2/c'
_cod_database_code 2008659

loop_
_atom_site_label
_atom_site_fract_x
_atom_site_fract_y
_atom_site_fract_z
_atom_site_U_iso_or_equiv
_atom_site_adp_type
_atom_site_calc_flag
_atom_site_calc_attached_atom
_atom_site_refinement_flags
_atom_site_occupancy
V1 0.21422(5) 0.08536(6) 0.27881(8) 0.0116(2) Uani d ? . 1.000
K1 0 0.19200(10) -0.25 0.0220(3) Uani d ? ST 1.000
Na1 0.5 -0.0957(2) 0.25 0.0189(5) Uani d ? ST 1.000
O1 0.3748(2) 0.0874(2) 0.3478(4) 0.0175(6) Uani d ? . 1.000
O2 0.1539(2) -0.0148(2) 0.0177(4) 0.0162(6) Uani d ? . 1.000
O3 0.1558(3) 0.2350(3) 0.2167(4) 0.0234(7) Uani d ? . 1.000

loop_
_atom_site_aniso_label
_atom_site_aniso_U_11
_atom_site_aniso_U_22
_atom_site_aniso_U_33
_atom_site_aniso_U_12
_atom_site_aniso_U_13
_atom_site_aniso_U_23
V1 0.0128(4) 0.0126(3) 0.0097(3) 0.0012(2) 0.0030(2) 0.0005(2)
K1 0.0289(7) 0.0137(6) 0.0196(5) 0 -0.0019(5) 0
Na1 0.0200(10) 0.0170(10) 0.0175(9) 0 0.0018(8) 0
O1 0.0150(10) 0.0200(10) 0.0170(10) -0.0010(10) 0.0027(9) -0.0020(10)
O2 0.0150(10) 0.0190(10) 0.0140(10) 0.0000(10) 0.0044(9) -0.0030(9)
O3 0.031(2) 0.0170(10) 0.0200(10) 0.0070(10) 0.0030(10) 0.0010(10)

loop_
_atom_type_symbol
_atom_type_scat_dispersion_real
_atom_type_scat_dispersion_imag
_atom_type_scat_source
V 0.267 0.530
;International Tables for Crystallography
(1992, Vol. C, Tables 4.2.6.8 and 6.1.1.1)
;
O 0.008 0.006
;International Tables for Crystallography
(1992, Vol. C, Tables 4.2.6.8 and 6.1.1.1)
;
K 0.179 0.250
;International Tables for Crystallography
(1992, Vol. C, Tables 4.2.6.8 and 6.1.1.1)
;
Na 0.030 0.025
;International Tables for Crystallography
(1992, Vol. C, Tables 4.2.6.8 and 6.1.1.1)
;

loop_
_diffrn_reflns_number
1572

loop_
_geom_angle_atom_site_label_1
_geom_angle_atom_site_label_2
_geom_angle_atom_site_label_3
_geom_angle_site_symmetry_1
_geom_angle_site_symmetry_3
_geom_angle
_geom_angle_publ_flag
K1 V1 K1 . 5 86.01(2) no
K1 V1 O1 . . 128.15(8) no
K1 V1 O2 . . 54.12(8) no
K1 V1 O2 . 7 121.26(7) no
K1 V1 O3 . . 52.87(9) no
K1 V1 O1 5 . 128.68(9) no
K1 V1 O2 5 . 55.38(7) no
K1 V1 O2 5 7 52.54(7) no
K1 V1 O3 5 . 120.60(10) no
O1 V1 O2 . . 110.30(10) yes
O1 V1 O2 . 7 110.60(10) yes
O1 V1 O3 . . 110.70(10) yes
O2 V1 O2 . 7 107.84(7) yes
O2 V1 O3 . . 106.90(10) yes
O2 V1 O3 7 . 110.40(10) yes
V1 K1 V1 . 5 93.99(2) no
V1 K1 V1 . 3_554 144.42(4) no
V1 K1 V1 . 7_554 56.820(10) no
V1 K1 Na1 . 9 139.44(2) no
V1 K1 Na1 . 10 66.59(2) no
V1 K1 O1 . 11 100.88(5) no
V1 K1 O1 . 12 108.14(5) no
V1 K1 O2 . . 30.75(5) no
V1 K1 O2 . 5 74.07(5) no
V1 K1 O2 . 3_554 114.48(5) no
V1 K1 O2 . 7_554 84.52(5) no
V1 K1 O3 . . 27.29(5) no
V1 K1 O3 . 3_554 169.03(7) no
V1 K1 V1 5 3_554 56.820(10) no
V1 K1 V1 5 7_554 77.16(3) no
V1 K1 Na1 5 9 123.26(2) no
V1 K1 Na1 5 10 112.27(2) no
V1 K1 O1 5 11 164.78(5) no
V1 K1 O1 5 12 108.34(5) no
V1 K1 O2 5 . 74.15(5) no
V1 K1 O2 5 5 30.24(4) no
V1 K1 O2 5 3_554 30.06(5) no
V1 K1 O2 5 7_554 85.28(5) no
V1 K1 O3 5 . 112.24(6) no
V1 K1 O3 5 3_554 81.93(5) no
V1 K1 V1 3_554 7_554 93.99(2) no
V1 K1 Na1 3_554 9 66.59(2) no
V1 K1 Na1 3_554 10 139.44(2) no
V1 K1 O1 3_554 11 108.14(5) no
V1 K1 O1 3_554 12 100.88(5) no
V1 K1 O2 3_554 . 114.48(5) no
V1 K1 O2 3_554 5 84.52(5) no
V1 K1 O2 3_554 3_554 30.75(5) no
V1 K1 O2 3_554 7_554 74.07(5) no
V1 K1 O3 3_554 . 169.03(7) no
V1 K1 O3 3_554 3_554 27.29(5) no
V1 K1 Na1 7_554 9 112.27(2) no
V1 K1 Na1 7_554 10 123.26(2) no
V1 K1 O1 7_554 11 108.34(5) no
V1 K1 O1 7_554 12 164.78(5) no
V1 K1 O2 7_554 . 30.06(5) no
V1 K1 O2 7_554 5 85.28(5) no
V1 K1 O2 7_554 3_554 74.15(5) no
V1 K1 O2 7_554 7_554 30.24(4) no
V1 K1 O3 7_554 . 81.93(5) no
V1 K1 O3 7_554 3_554 112.24(6) no
Na1 K1 Na1 9 10 107.25(6) no
Na1 K1 O1 9 11 41.59(5) no
Na1 K1 O1 9 12 77.13(6) no
Na1 K1 O2 9 . 139.41(5) no
Na1 K1 O2 9 5 146.47(4) no
Na1 K1 O2 9 3_554 95.99(5) no
Na1 K1 O2 9 7_554 83.35(5) no
Na1 K1 O3 9 . 124.38(7) no
Na1 K1 O3 9 3_554 41.82(5) no
Na1 K1 O1 10 11 77.13(6) no
Na1 K1 O1 10 12 41.59(5) no
Na1 K1 O2 10 . 95.99(5) no
Na1 K1 O2 10 5 83.35(5) no
Na1 K1 O2 10 3_554 139.41(5) no
Na1 K1 O2 10 7_554 146.47(4) no
Na1 K1 O3 10 . 41.82(5) no
Na1 K1 O3 10 3_554 124.38(7) no
O1 K1 O1 11 12 70.20(10) yes
O1 K1 O2 11 . 117.88(7) yes
O1 K1 O2 11 5 160.17(7) yes
O1 K1 O2 11 3_554 136.41(6) yes
O1 K1 O2 11 7_554 92.86(7) yes
O1 K1 O3 11 . 82.82(7) yes
O1 K1 O3 11 3_554 82.86(7) yes
O1 K1 O2 12 . 136.41(6) no
O1 K1 O2 12 5 92.86(7) no
O1 K1 O2 12 3_554 117.88(7) no
O1 K1 O2 12 7_554 160.17(7) no
O1 K1 O3 12 . 82.86(7) no
O1 K1 O3 12 3_554 82.82(7) no
O2 K1 O2 . 5 67.32(8) yes
O2 K1 O2 . 3_554 86.53(9) yes
O2 K1 O2 . 7_554 60.27(4) yes
O2 K1 O3 . . 58.02(7) yes
O2 K1 O3 . 3_554 138.71(8) yes
O2 K1 O2 5 3_554 60.27(4) no
O2 K1 O2 5 7_554 105.50(10) yes
O2 K1 O3 5 . 85.00(7) yes
O2 K1 O3 5 3_554 105.75(7) yes
O2 K1 O2 3_554 7_554 67.32(8) no
O2 K1 O3 3_554 . 138.71(8) no
O2 K1 O3 3_554 3_554 58.02(7) no
O2 K1 O3 7_554 . 105.75(7) no
O2 K1 O3 7_554 3_554 85.00(7) no
O3 K1 O3 . 3_554 162.50(10) yes
K1 Na1 K1 13 15 107.25(6) no
K1 Na1 Na1 13 3_655 69.96(3) no
K1 Na1 Na1 13 5_656 177.21(8) no
K1 Na1 O1 13 . 138.41(5) no
K1 Na1 O1 13 7_554 48.84(6) no
K1 Na1 O1 13 3_655 99.08(6) no
K1 Na1 O1 13 5_656 134.38(8) no
K1 Na1 O3 13 13 51.95(6) no
K1 Na1 O3 13 14 77.11(7) no
K1 Na1 Na1 15 3_655 177.21(8) no
K1 Na1 Na1 15 5_656 69.96(3) no
K1 Na1 O1 15 . 99.08(6) no
K1 Na1 O1 15 7_554 134.38(8) no
K1 Na1 O1 15 3_655 138.41(5) no
K1 Na1 O1 15 5_656 48.84(6) no
K1 Na1 O3 15 13 77.11(7) no
K1 Na1 O3 15 14 51.95(6) no
Na1 Na1 Na1 3_655 5_656 112.80(10) no
Na1 Na1 O1 3_655 . 83.28(9) no
Na1 Na1 O1 3_655 7_554 43.82(6) no
Na1 Na1 O1 3_655 3_655 43.31(6) no
Na1 Na1 O1 3_655 5_656 133.09(9) no
Na1 Na1 O3 3_655 13 100.84(6) no
Na1 Na1 O3 3_655 14 126.51(6) no
Na1 Na1 O1 5_656 . 43.31(6) no
Na1 Na1 O1 5_656 7_554 133.09(9) no
Na1 Na1 O1 5_656 3_655 83.28(9) no
Na1 Na1 O1 5_656 5_656 43.82(6) no
Na1 Na1 O3 5_656 13 126.51(6) no
Na1 Na1 O3 5_656 14 100.84(6) no
O1 Na1 O1 . 7_554 89.83(8) yes
O1 Na1 O1 . 3_655 80.40(10) yes
O1 Na1 O1 . 5_656 87.13(9) yes
O1 Na1 O3 . 13 169.22(8) yes
O1 Na1 O3 . 14 95.64(9) yes
O1 Na1 O1 7_554 3_655 87.13(9) no
O1 Na1 O1 7_554 5_656 176.00(10) yes
O1 Na1 O3 7_554 13 100.05(8) yes
O1 Na1 O3 7_554 14 82.80(8) yes
O1 Na1 O1 3_655 5_656 89.83(8) no
O1 Na1 O3 3_655 13 95.64(9) no
O1 Na1 O3 3_655 14 169.22(8) no
O1 Na1 O3 5_656 13 82.80(8) no
O1 Na1 O3 5_656 14 100.05(8) no
O3 Na1 O3 13 14 89.90(10) yes
V1 O1 K1 . 11 119.00(10) no
V1 O1 Na1 . . 121.60(10) no
V1 O1 Na1 . 5_656 122.20(10) no
K1 O1 Na1 11 . 104.70(9) no
K1 O1 Na1 11 5_656 89.57(8) no
Na1 O1 Na1 . 5_656 92.87(9) no
V1 O2 V1 . 7_554 138.30(10) no
V1 O2 K1 . . 95.10(10) no
V1 O2 K1 . 5 94.39(9) no
V1 O2 K1 7_554 . 97.40(9) no
V1 O2 K1 7_554 5 116.60(10) no
K1 O2 K1 . 5 112.68(8) no
V1 O3 K1 . . 99.80(10) no
V1 O3 Na1 . 10 149.7(2) no
K1 O3 Na1 . 10 86.23(8) no

loop_
_geom_bond_atom_site_label_1
_geom_bond_atom_site_label_2
_geom_bond_site_symmetry_1
_geom_bond_site_symmetry_2
_geom_bond_distance
_geom_bond_publ_flag
V1 K1 . . 3.5220(6) no
V1 K1 . 5 3.5800(10) no
V1 O1 . . 1.649(2) yes
V1 O2 . . 1.808(2) yes
V1 O2 . 7 1.808(2) yes
V1 O3 . . 1.639(3) yes
K1 Na1 . 9 3.6110(10) no
K1 Na1 . 10 3.6110(10) no
K1 O1 . 11 2.719(3) yes
K1 O1 . 12 2.719(3) yes
K1 O2 . . 2.865(2) yes
K1 O2 . 5 2.954(2) yes
K1 O2 . 3_554 2.865(2) yes
K1 O2 . 7_554 2.954(2) yes
K1 O3 . . 2.850(2) yes
K1 O3 . 3_554 2.850(2) yes
Na1 Na1 . 3_655 3.490(2) no
Na1 Na1 . 5_656 3.490(2) no
Na1 O1 . . 2.420(3) yes
Na1 O1 . 7_554 2.397(2) yes
Na1 O1 . 3_655 2.420(3) yes
Na1 O1 . 5_656 2.397(2) yes
Na1 O3 . 13 2.413(3) yes
Na1 O3 . 14 2.413(3) yes

loop_
_geom_contact_atom_site_label_1
_geom_contact_atom_site_label_2
_geom_contact_distance
_geom_contact_site_symmetry_2
_geom_contact_publ_flag
V1 O3 3.441(2) 7_556 no
O1 O3 3.181(3) 7_556 no
O3 O3 3.410(6) 2 no
O3 O3 3.431(5) 7_556 no

loop_
_geom_torsion_atom_site_label_1
_geom_torsion_atom_site_label_2
_geom_torsion_atom_site_label_3
_geom_torsion_atom_site_label_4
_geom_torsion_site_symmetry_2
_geom_torsion_site_symmetry_3
_geom_torsion_site_symmetry_4
_geom_torsion
_geom_torsion_publ_flag
V1 K1 V1 K1 . 5 5 0.0000 no
V1 K1 V1 O1 . 5 5 137.50(10) no
V1 K1 V1 O2 . 5 5 48.26(9) no
V1 K1 V1 O2 . 5 3_554 -135.14(9) no
V1 K1 V1 O3 . 5 5 -41.90(10) no
V1 K1 V1 K1 . 3_554 3_554 -32.290(10) no
V1 K1 V1 O1 . 3_554 3_554 105.60(10) no
V1 K1 V1 O2 . 3_554 3_554 16.98(9) no
V1 K1 V1 O2 . 3_554 3_554 -73.21(9) no
V1 K1 V1 O3 . 3_554 3_554 -166.10(10) no
V1 K1 V1 K1 . 7_554 3_554 158.20(2) no
V1 K1 V1 O1 . 7_554 7_554 -64.30(10) no
V1 K1 V1 O2 . 7_554 . 23.06(9) no
V1 K1 V1 O2 . 7_554 7_554 -153.54(9) no
V1 K1 V1 O3 . 7_554 7_554 116.30(10) no
V1 K1 Na1 K1 . 9 2_553 106.09(5) no
V1 K1 Na1 K1 . 10 1_556 -42.910(10) no
V1 K1 Na1 O3 . 10 . 14.43(8) no
V1 K1 Na1 O3 . 10 2 -85.76(7) no
V1 K1 O1 Na1 . 11 11 -105.53(7) no
V1 K1 O1 Na1 . 11 9 161.62(6) no
V1 K1 O1 Na1 . 12 12 95.33(7) no
V1 K1 O1 Na1 . 12 10 2.48(8) no
V1 K1 O2 K1 . . 5 96.90(10) no
V1 K1 O2 K1 . 5 5 -31.86(6) no
V1 K1 O2 K1 . 3_554 3_554 -72.30(7) no
V1 K1 O2 K1 . 7_554 3_554 119.42(7) no
V1 K1 O3 Na1 . . 10 -150.1(2) no
V1 K1 O3 Na1 . 3_554 9 -102.8(3) no
V1 K1 V1 K1 5 2 2 -54.650(10) no
V1 K1 V1 O1 5 2 2 167.80(10) no
V1 K1 V1 O2 5 2 2 -102.91(9) no
V1 K1 V1 O2 5 2 5 80.49(9) no
V1 K1 V1 O3 5 2 2 -12.73(9) no
V1 K1 V1 K1 5 5 . 0.0000 no
V1 K1 V1 O1 5 5 5 -137.90(10) no
V1 K1 V1 O2 5 5 5 -49.27(9) no
V1 K1 V1 O2 5 5 3_554 40.92(9) no
V1 K1 V1 O3 5 5 5 133.80(10) no
V1 K1 V1 K1 5 7 7 133.80(10) no
V1 K1 V1 K1 5 7 1_556 71.84(2) no
V1 K1 V1 O1 5 7 7 -66.10(10) no
V1 K1 V1 O2 5 7 7 22.57(9) no
V1 K1 V1 O2 5 7 1_556 112.75(9) no
V1 K1 V1 O3 5 7 7 -154.30(10) no
V1 K1 O2 K1 5 . . -97.40(10) no
V1 K1 O2 K1 5 2 1_556 -24.95(6) no
V1 K1 O2 K1 5 5 . 31.27(6) no
V1 K1 O2 K1 5 7 7 31.27(6) no
V1 K1 O2 K1 5 7 1_556 122.90(10) no
V1 K1 O3 Na1 5 5 8_444 99.03(7) no
V1 K1 O3 K1 5 7 7 99.03(7) no
V1 K1 O3 Na1 5 7 7_546 171.54(8) no
V1 O1 K1 O1 . 11 3_655 -139.8(2) no
V1 O1 K1 O2 . 11 11 -7.0(2) no
V1 O1 K1 O2 . 11 8 110.20(10) no
V1 O1 K1 O3 . 11 11 -54.90(10) no
V1 O1 K1 O3 . 11 8 135.20(10) no
V1 O1 Na1 K1 . . 13 45.6(2) no
V1 O1 Na1 K1 . . 15 -83.60(10) no
V1 O1 Na1 Na1 . . 3_655 94.90(10) no
V1 O1 Na1 Na1 . . 5_656 -131.1(2) no
V1 O1 Na1 O1 . . 7_554 51.40(10) no
V1 O1 Na1 O1 . . 3_655 138.6(2) no
V1 O1 Na1 O1 . . 5_656 -131.1(2) no
V1 O1 Na1 O3 . . 13 -152.0(5) no
V1 O1 Na1 O3 . . 14 -31.30(10) no
V1 O1 Na1 Na1 . 5_656 . 130.6(2) no
V1 O1 Na1 Na1 . 5_656 2_656 52.6(2) no
V1 O1 Na1 O1 . 5_656 7 50.20(10) no
V1 O1 Na1 O1 . 5_656 2_656 90.40(10) no
V1 O1 Na1 O1 . 5_656 5_656 130.6(2) no
V1 O2 V1 K1 . 7_554 . -106.3(2) no
V1 O2 V1 K1 . 7_554 3_554 -161.7(2) no
V1 O2 V1 O1 . 7_554 7_554 17.3(2) no
V1 O2 V1 O2 . 7_554 7_554 -103.4(3) no
V1 O2 V1 O3 . 7_554 7_554 140.1(2) no
V1 O2 K1 Na1 . . 9 108.78(9) no
V1 O2 K1 Na1 . . 10 -16.72(8) no
V1 O2 K1 O1 . . 11 61.90(10) no
V1 O2 K1 O1 . . 12 -28.10(10) no
V1 O2 K1 O2 . . 5 -96.90(10) no
V1 O2 K1 O2 . . 3_554 -156.10(10) no
V1 O2 K1 O2 . . 7_554 138.10(10) no
V1 O2 K1 O3 . . . 1.67(8) no
V1 O2 K1 O3 . . 3_554 174.79(9) no
V1 O2 K1 O2 . 5 2 49.78(6) no
V1 O2 K1 O2 . 5 5 97.40(10) no
V1 O2 K1 O2 . 5 7 -1.96(8) no
V1 O2 K1 O3 . 5 5 154.80(10) no
V1 O2 K1 O3 . 5 7 -39.30(10) no
V1 O2 V1 K1 7 7 7 -107.2(2) no
V1 O2 V1 K1 7 7 1_556 139.6(2) no
V1 O2 V1 O1 7 7 7 15.9(2) no
V1 O2 V1 O2 7 7 1_556 136.7(2) no
V1 O2 V1 O3 7 7 7 -104.6(2) no
V1 O2 K1 Na1 7 7 7_545 31.30(10) no
V1 O2 K1 Na1 7 7 7_546 156.84(8) no
V1 O2 K1 O1 7 7 5_445 168.18(9) no
V1 O2 K1 O1 7 7 14 78.30(10) no
V1 O2 K1 O2 7 7 . 1.97(8) no
V1 O2 K1 O2 7 7 2 -122.90(10) no
V1 O2 K1 O2 7 7 5 -63.82(7) no
V1 O2 K1 O3 7 7 5 -34.7(2) no
V1 O2 K1 O3 7 7 7 138.50(10) no
V1 O2 K1 Na1 7 1_556 10 12.10(10) no
V1 O2 K1 Na1 7 1_556 6_556 -99.30(10) no
V1 O2 K1 O1 7 1_556 8_455 1.9(3) no
V1 O2 K1 O1 7 1_556 7_556 -28.50(10) no
V1 O2 K1 O2 7 1_556 3_556 159.10(10) no
V1 O3 K1 Na1 . . 9 -132.98(9) no
V1 O3 K1 Na1 . . 10 150.1(2) no
V1 O3 K1 O1 . . 11 -131.20(10) no
V1 O3 K1 O1 . . 12 158.00(10) no
V1 O3 K1 O2 . . . -1.86(9) no
V1 O3 K1 O2 . . 5 64.50(10) no
V1 O3 K1 O2 . . 3_554 33.1(2) no
V1 O3 K1 O2 . . 7_554 -40.30(10) no
V1 O3 K1 O3 . . 3_554 -166.60(10) no
V1 O3 Na1 K1 . 10 . -103.1(3) no
V1 O3 Na1 K1 . 10 1_556 21.3(3) no
V1 O3 Na1 O3 . 10 2 -29.5(2) no
K1 V1 K1 V1 . 5 2 -54.650(10) no
K1 V1 K1 V1 . 5 5 0.0000 no
K1 V1 K1 V1 . 5 7 -158.20(2) no
K1 V1 K1 O2 . 5 . 48.26(9) no
K1 V1 K1 O2 . 5 2 -84.16(5) no
K1 V1 K1 O2 . 5 5 -23.75(5) no
K1 V1 K1 O2 . 5 7 -135.14(9) no
K1 V1 K1 O3 . 5 5 20.94(6) no
K1 V1 K1 O3 . 5 7 -169.77(6) no
K1 V1 O1 Na1 . . . -88.20(10) no
K1 V1 O1 Na1 . . 5_656 154.62(9) no
K1 V1 O3 Na1 . . 10 99.5(3) no
K1 V1 K1 V1 5 5 . 0.0000 no
K1 V1 K1 V1 5 5 2 71.84(2) no
K1 V1 K1 V1 5 5 7 32.290(10) no
K1 V1 K1 O2 5 5 . -23.00(5) no
K1 V1 K1 O2 5 5 2 84.86(5) no
K1 V1 K1 O2 5 5 5 49.27(9) no
K1 V1 K1 O2 5 5 7 22.85(5) no
K1 V1 K1 O3 5 5 5 -133.80(10) no
K1 V1 K1 O3 5 5 7 67.6(3) no
K1 V1 O1 Na1 5 5 5 -32.9(2) no
K1 V1 O1 Na1 5 5 3_554 84.3(2) no
K1 V1 O3 Na1 5 5 8_444 -42.7(3) no
K1 V1 K1 V1 3_554 3_554 3_554 -158.20(2) no
K1 V1 K1 V1 3_554 3_554 7_554 0.0000 no
K1 V1 K1 O2 3_554 3_554 3_554 -135.14(9) no
K1 V1 K1 O2 3_554 3_554 7_554 -23.75(5) no
K1 V1 K1 O3 3_554 3_554 3_554 -169.77(6) no
K1 V1 K1 O3 3_554 3_554 7_554 20.94(6) no
K1 V1 O1 Na1 3_554 3_554 3_554 -88.20(10) no
K1 V1 O1 Na1 3_554 3_554 3_554 154.62(9) no
K1 V1 O3 Na1 3_554 3_554 9 99.5(3) no
K1 V1 K1 V1 7_554 3_554 3_554 32.290(10) no
K1 V1 K1 O2 7_554 3_554 3_554 22.85(5) no
K1 V1 K1 O2 7_554 3_554 7_554 49.27(9) no
K1 V1 K1 O3 7_554 3_554 3_554 67.6(3) no
K1 V1 K1 O3 7_554 3_554 7_554 -133.80(10) no
K1 V1 O1 Na1 7_554 7_554 . 84.3(2) no
K1 V1 O1 Na1 7_554 7_554 3_655 -32.9(2) no
K1 V1 O3 Na1 7_554 7_554 7_545 -42.7(3) no
K1 Na1 K1 Na1 10 1_556 6_556 180.0000 no
K1 Na1 K1 O1 10 1_556 8_455 -150.96(5) no
K1 Na1 K1 O1 10 1_556 7_556 134.53(8) no
K1 Na1 K1 O2 10 1_556 7 32.58(5) no
K1 Na1 K1 O2 10 1_556 3_556 -75.60(10) no
K1 O1 V1 O2 11 11 11 -104.50(10) no
K1 O1 V1 O2 11 11 6_554 136.30(10) no
K1 O1 V1 O3 11 11 11 13.7(2) no
K1 O1 Na1 Na1 11 11 9 -90.31(9) no
K1 O1 Na1 Na1 11 11 10 43.68(6) no
K1 O1 Na1 O1 11 11 6 87.12(9) no
K1 O1 Na1 O1 11 11 9 -90.31(9) no
K1 O1 Na1 O1 11 11 12 0.00000(10) no
K1 O1 Na1 O3 11 11 4_564 169.86(8) no
K1 O1 Na1 O3 11 11 3_565 -69.5(5) no
K1 O1 V1 O2 12 12 12 -104.50(10) no
K1 O1 V1 O2 12 12 10 136.30(10) no
K1 O1 V1 O3 12 12 12 13.7(2) no
K1 O1 Na1 O3 12 12 4_564 -69.5(5) no
K1 O1 Na1 O3 12 12 3_565 169.86(8) no
K1 O1 Na1 O3 12 10 . 9.50(10) no
K1 O1 Na1 O3 12 10 2 -79.15(8) no
K1 O2 V1 O1 . . . -123.10(10) no
K1 O2 V1 O2 . . 7 116.11(6) no
K1 O2 V1 O3 . . . -2.60(10) no
K1 O2 V1 O1 . 7_554 7_554 123.60(10) no
K1 O2 V1 O2 . 7_554 7_554 2.90(10) no
K1 O2 V1 O3 . 7_554 7_554 -113.50(10) no
K1 O2 K1 O2 . 5 2 -47.64(5) no
K1 O2 K1 O2 . 5 5 0.0000 no
K1 O2 K1 O2 . 5 7 -99.40(10) no
K1 O2 K1 O3 . 5 5 57.34(8) no
K1 O2 K1 O3 . 5 7 -136.74(9) no
K1 O2 V1 O1 5 2 2 116.40(10) no
K1 O2 V1 O2 5 2 2 -122.93(4) no
K1 O2 V1 O3 5 2 2 -6.5(2) no
K1 O2 V1 O1 5 5 5 -123.70(10) no
K1 O2 V1 O2 5 5 3_554 -2.80(10) no
K1 O2 V1 O3 5 5 5 115.80(10) no
K1 O2 K1 O2 5 5 . 0.0000 no
K1 O2 K1 O2 5 5 2 124.90(10) no
K1 O2 K1 O2 5 5 7 59.13(6) no
K1 O2 K1 O3 5 5 5 -98.60(10) no
K1 O2 K1 O3 5 5 7 88.30(10) no
K1 O2 V1 O1 3_554 3_554 3_554 -123.10(10) no
K1 O2 V1 O2 3_554 3_554 3_554 116.11(6) no
K1 O2 V1 O3 3_554 3_554 3_554 -2.60(10) no
K1 O2 K1 O2 3_554 3_554 3_554 -99.40(10) no
K1 O2 K1 O2 3_554 3_554 7_554 0.00000(10) no
K1 O2 K1 O3 3_554 3_554 3_554 -136.74(9) no
K1 O2 K1 O3 3_554 3_554 7_554 57.34(8) no
K1 O2 V1 O1 7_554 7_554 7_554 -123.70(10) no
K1 O2 V1 O2 7_554 7_554 . -2.80(10) no
K1 O2 V1 O3 7_554 7_554 7_554 115.80(10) no
K1 O2 K1 O2 7_554 3_554 3_554 59.13(6) no
K1 O2 K1 O3 7_554 3_554 3_554 88.30(10) no
K1 O2 K1 O3 7_554 3_554 7_554 -98.60(10) no
K1 O3 V1 O1 . . . 122.80(10) no
K1 O3 V1 O2 . . . 2.60(10) no
K1 O3 V1 O2 . . 7 -114.40(10) no
K1 O3 Na1 O3 . 10 2 73.62(7) no
K1 O3 V1 O1 3_554 3_554 3_554 122.80(10) no
K1 O3 V1 O2 3_554 3_554 3_554 2.60(10) no
K1 O3 V1 O2 3_554 3_554 3_554 -114.40(10) no
Na1 K1 Na1 K1 13 1_554 6_543 -180.0000 no
Na1 K1 Na1 O1 15 2_656 7 45.47(8) no
Na1 K1 Na1 O1 15 2_656 3_657 -131.30(10) no
Na1 Na1 Na1 Na1 3_655 1_554 7_554 -131.30(10) no
Na1 Na1 Na1 Na1 3_655 1_554 3_654 180.0000 no
Na1 Na1 Na1 Na1 5_656 2_656 7 180.0000 no
Na1 Na1 Na1 Na1 5_656 2_656 3_657 180.0000 no
Na1 Na1 Na1 O1 5_656 2_656 7 -50.82(8) no
Na1 Na1 Na1 O1 5_656 2_656 3_657 132.70(10) no
Na1 O1 V1 O2 . . . -28.5(2) no
Na1 O1 V1 O2 . . 7 90.70(10) no
Na1 O1 V1 O3 . . . -146.60(10) no
Na1 O1 K1 O1 . 11 3_655 0.0000(2) no
Na1 O1 K1 O2 . 11 11 132.86(7) no
Na1 O1 K1 O2 . 11 8 -110.00(10) no
Na1 O1 K1 O3 . 11 11 84.97(8) no
Na1 O1 K1 O3 . 11 8 -84.91(9) no
Na1 O1 Na1 O1 . 5_656 7 -80.40(10) no
Na1 O1 Na1 O1 . 5_656 2_656 -40.25(7) no
Na1 O1 Na1 O1 . 5_656 5_656 0.00000(10) no
Na1 O1 V1 O2 7_554 7_554 . 26.5(2) no
Na1 O1 V1 O2 7_554 7_554 7_554 145.70(10) no
Na1 O1 V1 O3 7_554 7_554 7_554 -96.2(2) no
Na1 O1 Na1 O1 7_554 3_655 1_554 177.43(9) no
Na1 O1 Na1 O1 7_554 3_655 3_655 0.0000 no
Na1 O1 Na1 O1 7_554 3_655 3_655 90.31(9) no
Na1 O1 V1 O2 3_655 3_655 3_655 -28.5(2) no
Na1 O1 V1 O2 3_655 3_655 3_655 90.70(10) no
Na1 O1 V1 O3 3_655 3_655 3_655 -146.60(10) no
Na1 O1 K1 O1 3_655 8 . 0.0000(2) no
Na1 O1 Na1 O1 3_655 3_655 1_554 -40.25(7) no
Na1 O1 Na1 O1 3_655 3_655 7_554 0.0000 no
Na1 O1 Na1 O1 3_655 3_655 3_655 -80.40(10) no
Na1 O1 V1 O2 5_656 5_656 5_656 145.70(10) no
Na1 O1 V1 O3 5_656 5_656 5_656 -96.2(2) no
Na1 O1 Na1 O1 5_656 5_656 . 0.0000 no
Na1 O1 Na1 O1 5_656 5_656 7 90.31(9) no
Na1 O1 Na1 O1 5_656 5_656 2_656 177.43(9) no
O1 V1 K1 O2 . . . 88.60(10) no
O1 V1 K1 O2 . . 5 160.90(10) no
O1 V1 K1 O2 . . 3_554 115.00(10) no
O1 V1 K1 O2 . . 7_554 53.00(10) no
O1 V1 K1 O3 . . . -88.3(2) no
O1 V1 K1 O3 . . 3_554 70.3(3) no
O1 V1 K1 O2 . 5 . -89.30(10) no
O1 V1 K1 O2 . 5 2 138.30(10) no
O1 V1 K1 O2 . 5 5 -161.30(10) no
O1 V1 K1 O2 . 5 7 87.30(10) no
O1 V1 K1 O3 . 5 5 -116.60(10) no
O1 V1 K1 O3 . 5 7 52.70(10) no
O1 K1 V1 O2 11 11 11 127.50(10) no
O1 K1 V1 O2 11 11 6_554 -142.40(10) no
O1 K1 V1 O3 11 11 11 -49.40(10) no
O1 K1 V1 O2 11 8 8 -160.00(10) no
O1 K1 V1 O2 11 8 5_556 -69.90(10) no
O1 K1 V1 O3 11 8 8 23.00(10) no
O1 K1 O1 K1 11 3_655 8 23.00(10) no
O1 Na1 Na1 O1 . 3_655 1_554 -100.30(10) no
O1 Na1 Na1 O1 . 3_655 7_554 -96.80(10) no
O1 Na1 Na1 O1 . 3_655 3_655 83.20(10) no
O1 Na1 Na1 O1 . 3_655 3_655 180.0000 no
O1 Na1 Na1 O1 . 5_656 7 96.80(10) no
O1 Na1 Na1 O1 . 5_656 2_656 176.50(10) no
O1 Na1 Na1 O1 . 5_656 5_656 -180.0000 no
O1 Na1 O1 Na1 . 7_554 3_655 80.40(10) no
O1 Na1 O1 Na1 . 3_655 3_655 -90.31(9) no
O1 Na1 O1 Na1 . 5_656 5_656 0.0000 no
O1 Na1 Na1 O1 5_656 . 7_554 3.50(10) no
O1 Na1 Na1 O1 5_656 . 3_655 83.20(10) no
O1 Na1 Na1 O1 5_656 . 5_656 180.0000 no
O1 Na1 Na1 O3 5_656 . 13 175.30(10) no
O1 Na1 Na1 O3 5_656 . 14 -86.70(10) no
O1 Na1 Na1 O1 5_656 2_656 7 -3.50(10) no
O1 Na1 Na1 O1 5_656 2_656 3_657 180.0000 no
O1 Na1 O1 Na1 5_656 7 1_556 177.43(9) no
O1 Na1 O1 Na1 5_656 2_656 7 177.43(9) no
O1 Na1 O1 Na1 5_656 5_656 . 0.0000 no
O2 V1 K1 O3 . . . -176.90(10) no
O2 V1 K1 O3 . . 3_554 -18.4(3) no
O2 V1 K1 O3 . 5 5 -27.30(10) no
O2 V1 K1 O3 . 5 7 142.00(10) no
O2 V1 O2 V1 . 7 7 103.4(3) no
O2 V1 K1 O3 7_554 . . 34.60(10) no
O2 V1 K1 O3 7_554 . 3_554 -156.10(10) no
O2 V1 K1 O3 7_554 3_554 3_554 108.6(3) no
O2 V1 K1 O3 7_554 3_554 7_554 -92.9(2) no
O2 V1 O2 V1 7_554 7_554 1_554 136.7(2) no
O2 K1 V1 O3 . . . 176.90(10) no
O2 K1 V1 O3 . 5 5 -18.20(10) no
O2 K1 V1 O3 . 3_554 3_554 -156.70(10) no
O2 K1 V1 O3 . 7_554 7_554 93.20(10) no
O2 K1 Na1 O3 . 10 . 23.70(10) no
O2 K1 Na1 O3 . 10 2 -76.53(8) no
O2 K1 O2 K1 . 5 5 0.0000 no
O2 K1 O2 K1 . 3_554 3_554 -59.13(6) no
O2 K1 O2 K1 . 7_554 3_554 99.40(10) no
O2 K1 V1 O3 5 . . 90.20(10) no
O2 K1 V1 O3 5 2 2 -42.20(10) no
O2 K1 V1 O3 5 5 5 110.80(10) no
O2 K1 V1 O3 5 7 7 -141.30(10) no
O2 K1 O2 K1 5 2 1_556 -47.64(5) no
O2 K1 O2 K1 5 5 . 0.0000 no
O2 K1 O2 K1 5 7 7 0.0000 no
O2 K1 O2 K1 5 7 1_556 124.90(10) no
